data_4124528
loop_
_publ_author_name
'Kwon, Hyuk Taek'
'Jeong, Hae-Kwon'
'Lee, Albert S.'
'An, He Seong'
'Lee, Jong Suk'

_publ_section_title
;
 Heteroepitaxially Grown Zeolitic Imidazolate Framework Membranes with
 Unprecedented Propylene/Propane Separation Performances.
;
_journal_issue 38
_journal_name_full 'Journal of the American Chemical Society'
_journal_page_first 12304
_journal_page_last 12311
_journal_paper_doi 10.1021/jacs.5b06730
_journal_volume 137
_journal_year 2015
_chemical_formula_sum 'C4 H4 Co N O2'
_chemical_formula_weight 157.01
_space_group_crystal_system cubic
_space_group_IT_number 217
_space_group_name_Hall 'I -4 2 3'
_space_group_name_H-M_alt 'I -4 3 m'
_symmetry_space_group_name_Hall 'I -4 2 3'
_symmetry_space_group_name_H-M 'I -4 3 m'
_atom_sites_solution_hydrogens geom
_audit_creation_method SHELXL-2014/7
_cell_angle_alpha 90
_cell_angle_beta 90
_cell_angle_gamma 90
_cell_formula_units_Z 36
_cell_length_a 16.9077(7)
_cell_length_b 16.9077(7)
_cell_length_c 16.9077(7)
_cell_measurement_temperature 110(2)
_cell_volume 4833.4(3)
_computing_structure_refinement 'SHELXL-2014/7 (Sheldrick, 2014)'
_diffrn_ambient_temperature 110(2)
_diffrn_measured_fraction_theta_full 1.000
_diffrn_measured_fraction_theta_max 1.000
_diffrn_radiation_type MoK\a
_diffrn_radiation_wavelength 0.71073
_diffrn_reflns_av_R_equivalents 0.0352
_diffrn_reflns_av_unetI/netI 0.0234
_diffrn_reflns_laue_measured_fraction_full 1.000
_diffrn_reflns_laue_measured_fraction_max 1.000
_diffrn_reflns_limit_h_max 24
_diffrn_reflns_limit_h_min -24
_diffrn_reflns_limit_k_max 19
_diffrn_reflns_limit_k_min -18
_diffrn_reflns_limit_l_max 24
_diffrn_reflns_limit_l_min -18
_diffrn_reflns_number 21809
_diffrn_reflns_point_group_measured_fraction_full 1.000
_diffrn_reflns_point_group_measured_fraction_max 1.000
_diffrn_reflns_theta_full 26.000
_diffrn_reflns_theta_max 30.410
_diffrn_reflns_theta_min 1.703
_exptl_absorpt_coefficient_mu 3.086
_exptl_crystal_density_diffrn 1.942
_exptl_crystal_F_000 2808
_exptl_crystal_size_max 0.547
_exptl_crystal_size_mid 0.379
_exptl_crystal_size_min 0.238
_refine_diff_density_max 0.204
_refine_diff_density_min -0.272
_refine_diff_density_rms 0.032
_refine_ls_abs_structure_details
;
 Flack x determined using 445 quotients [(I+)-(I-)]/[(I+)+(I-)]
 (Parsons, Flack and Wagner, Acta Cryst. B69 (2013) 249-259).
;
_refine_ls_abs_structure_Flack 0.011(8)
_refine_ls_extinction_method none
_refine_ls_goodness_of_fit_ref 1.015
_refine_ls_hydrogen_treatment constr
_refine_ls_matrix_type full
_refine_ls_number_parameters 34
_refine_ls_number_reflns 1383
_refine_ls_number_restraints 0
_refine_ls_restrained_S_all 1.015
_refine_ls_R_factor_all 0.0387
_refine_ls_R_factor_gt 0.0259
_refine_ls_shift/su_max 0.000
_refine_ls_shift/su_mean 0.000
_refine_ls_structure_factor_coef Fsqd
_refine_ls_weighting_details 'w=1/[\s^2^(Fo^2^)+(0.0354P)^2^] where P=(Fo^2^+2Fc^2^)/3'
_refine_ls_weighting_scheme calc
_refine_ls_wR_factor_gt 0.0552
_refine_ls_wR_factor_ref 0.0599
_reflns_Friedel_coverage 0.829
_reflns_friedel_fraction_full 1.000
_reflns_friedel_fraction_max 1.000
_reflns_number_gt 1138
_reflns_number_total 1383
_reflns_threshold_expression 'I > 2\s(I)'
_cod_data_source_file ja5b06730_si_003.cif
_cod_data_source_block zif67_sq
_cod_depositor_comments 'Adding full bibliography for 4124527--4124528.cif.'
_cod_original_cell_volume 4833.4(6)
_cod_database_code 4124528
_shelx_shelxl_version_number 2014/7
_shelx_space_group_comment
;
The symmetry employed for this shelxl refinement is uniquely defined
by the following loop, which should always be used as a source of
symmetry information in preference to the above space-group names.
They are only intended as comments.
;
_shelx_estimated_absorpt_t_min 0.283
_shelx_estimated_absorpt_t_max 0.527

loop_
_space_group_symop_operation_xyz
'x, y, z'
'-x, -y, z'
'-x, y, -z'
'x, -y, -z'
'z, x, y'
'z, -x, -y'
'-z, -x, y'
'-z, x, -y'
'y, z, x'
'-y, z, -x'
'y, -z, -x'
'-y, -z, x'
'y, x, z'
'-y, -x, z'
'y, -x, -z'
'-y, x, -z'
'x, z, y'
'-x, z, -y'
'-x, -z, y'
'x, -z, -y'
'z, y, x'
'z, -y, -x'
'-z, y, -x'
'-z, -y, x'
'x+1/2, y+1/2, z+1/2'
'-x+1/2, -y+1/2, z+1/2'
'-x+1/2, y+1/2, -z+1/2'
'x+1/2, -y+1/2, -z+1/2'
'z+1/2, x+1/2, y+1/2'
'z+1/2, -x+1/2, -y+1/2'
'-z+1/2, -x+1/2, y+1/2'
'-z+1/2, x+1/2, -y+1/2'
'y+1/2, z+1/2, x+1/2'
'-y+1/2, z+1/2, -x+1/2'
'y+1/2, -z+1/2, -x+1/2'
'-y+1/2, -z+1/2, x+1/2'
'y+1/2, x+1/2, z+1/2'
'-y+1/2, -x+1/2, z+1/2'
'y+1/2, -x+1/2, -z+1/2'
'-y+1/2, x+1/2, -z+1/2'
'x+1/2, z+1/2, y+1/2'
'-x+1/2, z+1/2, -y+1/2'
'-x+1/2, -z+1/2, y+1/2'
'x+1/2, -z+1/2, -y+1/2'
'z+1/2, y+1/2, x+1/2'
'z+1/2, -y+1/2, -x+1/2'
'-z+1/2, y+1/2, -x+1/2'
'-z+1/2, -y+1/2, x+1/2'

loop_
_atom_site_label
_atom_site_type_symbol
_atom_site_fract_x
_atom_site_fract_y
_atom_site_fract_z
_atom_site_U_iso_or_equiv
_atom_site_adp_type
_atom_site_occupancy
_atom_site_site_symmetry_order
_atom_site_calc_flag
_atom_site_refinement_flags_posn
_atom_site_refinement_flags_adp
_atom_site_refinement_flags_occupancy
_atom_site_disorder_assembly
_atom_site_disorder_group
Co1 Co 0.5000 0.7500 1.0000 0.03410(16) Uani 1 4 d S T P . .
N1 N 0.41090(10) 0.68274(9) 0.96516(9) 0.0357(3) Uani 1 1 d . . . . .
C1 C 0.40292(13) 0.59708(13) 1.08553(16) 0.0423(7) Uani 1 2 d S T P . .
H1A H 0.4589 0.5820 1.0836 0.063 Uiso 0.5 1 calc R U P A -1
H1B H 0.3712 0.5516 1.1023 0.063 Uiso 0.5 1 calc R U P A -1
H1C H 0.3959 0.6405 1.1233 0.063 Uiso 0.5 1 calc R U P A -1
C2 C 0.37639(8) 0.62361(8) 1.0043(3) 0.0319(5) Uani 1 2 d S T P . .
C3 C 0.37118(12) 0.68525(13) 0.89362(11) 0.0438(5) Uani 1 1 d . . . . .
H3 H 0.3819 0.7208 0.8515 0.053 Uiso 1 1 calc R U . . .

loop_
_atom_site_aniso_label
_atom_site_aniso_U_11
_atom_site_aniso_U_22
_atom_site_aniso_U_33
_atom_site_aniso_U_23
_atom_site_aniso_U_13
_atom_site_aniso_U_12
Co1 0.03457(18) 0.0332(2) 0.03457(18) 0.000 0.000 0.000
N1 0.0411(9) 0.0358(8) 0.0303(7) 0.0015(6) -0.0020(7) -0.0029(7)
C1 0.0477(10) 0.0477(10) 0.0315(13) 0.0066(9) -0.0066(9) -0.0058(14)
C2 0.0334(6) 0.0334(6) 0.0289(12) -0.0013(10) 0.0013(10) 0.0023(8)
C3 0.0522(12) 0.0462(12) 0.0329(10) 0.0093(9) -0.0076(9) -0.0102(9)

loop_
_atom_type_symbol
_atom_type_description
_atom_type_scat_dispersion_real
_atom_type_scat_dispersion_imag
_atom_type_scat_source
C C 0.0033 0.0016 'International Tables Vol C Tables 4.2.6.8 and 6.1.1.4'
H H 0.0000 0.0000 'International Tables Vol C Tables 4.2.6.8 and 6.1.1.4'
Co Co 0.3494 0.9721 'International Tables Vol C Tables 4.2.6.8 and 6.1.1.4'
O O 0.0106 0.0060 'International Tables Vol C Tables 4.2.6.8 and 6.1.1.4'
N N 0.0061 0.0033 'International Tables Vol C Tables 4.2.6.8 and 6.1.1.4'

loop_
_geom_angle_atom_site_label_1
_geom_angle_atom_site_label_2
_geom_angle_atom_site_label_3
_geom_angle
_geom_angle_site_symmetry_1
_geom_angle_site_symmetry_3
N1 Co1 N1 109.32(5) 46_466 3_657
N1 Co1 N1 109.78(9) 46_466 48_665
N1 Co1 N1 109.32(5) 3_657 48_665
N1 Co1 N1 109.31(5) 46_466 .
N1 Co1 N1 109.78(9) 3_657 .
N1 Co1 N1 109.32(5) 48_665 .
C2 N1 C3 104.1(2) . .
C2 N1 Co1 128.09(16) . .
C3 N1 Co1 127.77(13) . .
C2 C1 H1A 109.5 . .
C2 C1 H1B 109.5 . .
H1A C1 H1B 109.5 . .
C2 C1 H1C 109.5 . .
H1A C1 H1C 109.5 . .
H1B C1 H1C 109.5 . .
N1 C2 N1 114.2(3) . 14_665
N1 C2 C1 122.89(15) . .
N1 C2 C1 122.89(15) 14_665 .
C3 C3 N1 108.75(11) 14_665 .
C3 C3 H3 125.6 14_665 .
N1 C3 H3 125.6 . .

loop_
_geom_bond_atom_site_label_1
_geom_bond_atom_site_label_2
_geom_bond_distance
_geom_bond_site_symmetry_2
Co1 N1 1.9773(15) 46_466
Co1 N1 1.9773(16) 3_657
Co1 N1 1.9773(16) 48_665
Co1 N1 1.9773(16) .
N1 C2 1.333(2) .
N1 C3 1.384(2) .
C1 C2 1.513(4) .
C1 H1A 0.9800 .
C1 H1B 0.9800 .
C1 H1C 0.9800 .
C2 N1 1.333(2) 14_665
C3 C3 1.349(4) 14_665
C3 H3 0.9500 .

loop_
_geom_torsion_atom_site_label_1
_geom_torsion_atom_site_label_2
_geom_torsion_atom_site_label_3
_geom_torsion_atom_site_label_4
_geom_torsion
_geom_torsion_site_symmetry_4
C3 N1 C2 N1 -1.3(3) 14_665
Co1 N1 C2 N1 179.97(8) 14_665
C3 N1 C2 C1 177.8(2) .
Co1 N1 C2 C1 -1.0(3) .
C2 N1 C3 C3 0.75(17) 14_665
Co1 N1 C3 C3 179.49(10) 14_665
